data_4037527
loop_
_publ_author_name
'Miao, Maozhong'
'Luo, Yi'
'Xu, Huaping'
'Jin, Mengchao'
'Chen, Zhengkai'
'Xu, Jianfeng'
'Ren, Hongjun'

_publ_section_title
;
 Strain-Promoted Nitration of 3-Cyclopropylideneprop-2-en-1-ones and the
 Application for the Synthesis of Pyrroles.
;
_journal_issue 23
_journal_name_full 'The Journal of organic chemistry'
_journal_page_first 12224
_journal_page_last 12237
_journal_paper_doi 10.1021/acs.joc.7b02087
_journal_volume 82
_journal_year 2017
_chemical_formula_moiety 'C16 H13 N O4'
_chemical_formula_sum 'C16 H13 N O4'
_chemical_formula_weight 283.27
_space_group_crystal_system monoclinic
_space_group_IT_number 14
_space_group_name_Hall '-P 2yn'
_space_group_name_H-M_alt 'P 1 21/n 1'
_atom_sites_solution_hydrogens geom
_atom_sites_solution_primary direct
_atom_sites_solution_secondary difmap
_audit_creation_date 2016-12-07
_audit_creation_method
;
Olex2 1.2
(compiled 2014.03.20 svn.r2914 for OlexSys, GUI svn.r4816)
;
_cell_angle_alpha 90.00
_cell_angle_beta 92.537(7)
_cell_angle_gamma 90.00
_cell_formula_units_Z 4
_cell_length_a 11.2067(10)
_cell_length_b 9.8995(7)
_cell_length_c 12.7175(8)
_cell_measurement_reflns_used 1398
_cell_measurement_temperature 293(2)
_cell_measurement_theta_max 29.5208
_cell_measurement_theta_min 3.1334
_cell_volume 1409.51(18)
_computing_cell_refinement
;
CrysAlisPro, Agilent Technologies,
Version 1.171.35.11 (release 16-05-2011 CrysAlis171 .NET)
(compiled May 16 2011,17:55:39)
;
_computing_data_collection
;
CrysAlisPro, Agilent Technologies,
Version 1.171.35.11 (release 16-05-2011 CrysAlis171 .NET)
(compiled May 16 2011,17:55:39)
;
_computing_data_reduction
;
CrysAlisPro, Agilent Technologies,
Version 1.171.35.11 (release 16-05-2011 CrysAlis171 .NET)
(compiled May 16 2011,17:55:39)
;
_computing_molecular_graphics 'Olex2 (Dolomanov et al., 2009)'
_computing_publication_material 'Olex2 (Dolomanov et al., 2009)'
_computing_structure_refinement 'ShelXL (Sheldrick, 2008)'
_computing_structure_solution 'ShelXS (Sheldrick, 2008)'
_diffrn_ambient_temperature 293.15
_diffrn_detector_area_resol_mean 10.3592
_diffrn_measured_fraction_theta_full 0.998
_diffrn_measured_fraction_theta_max 0.998
_diffrn_measurement_device_type 'Xcalibur, Atlas, Gemini ultra'
_diffrn_measurement_method '\w scans'
_diffrn_orient_matrix_UB_11 -0.0316509000
_diffrn_orient_matrix_UB_12 -0.0294037000
_diffrn_orient_matrix_UB_13 0.0413480000
_diffrn_orient_matrix_UB_21 -0.0512435000
_diffrn_orient_matrix_UB_22 0.0383272000
_diffrn_orient_matrix_UB_23 -0.0154471000
_diffrn_orient_matrix_UB_31 -0.0196363000
_diffrn_orient_matrix_UB_32 -0.0529338000
_diffrn_orient_matrix_UB_33 -0.0341707000
_diffrn_radiation_monochromator graphite
_diffrn_radiation_type MoK\a
_diffrn_radiation_wavelength 0.71073
_diffrn_reflns_av_R_equivalents 0.0270
_diffrn_reflns_av_unetI/netI 0.0345
_diffrn_reflns_limit_h_max 13
_diffrn_reflns_limit_h_min -10
_diffrn_reflns_limit_k_max 9
_diffrn_reflns_limit_k_min -11
_diffrn_reflns_limit_l_max 15
_diffrn_reflns_limit_l_min -13
_diffrn_reflns_number 5520
_diffrn_reflns_theta_full 25.35
_diffrn_reflns_theta_max 25.35
_diffrn_reflns_theta_min 3.14
_diffrn_source 'Enhance (Mo) X-ray Source'
_exptl_absorpt_coefficient_mu 0.097
_exptl_absorpt_correction_T_max 1.00000
_exptl_absorpt_correction_T_min 0.91571
_exptl_absorpt_correction_type multi-scan
_exptl_absorpt_process_details
;
CrysAlisPro, Agilent Technologies,
Version 1.171.35.11 (release 16-05-2011 CrysAlis171 .NET)
(compiled May 16 2011,17:55:39)
Empirical absorption correction using spherical harmonics,
 implemented in SCALE3 ABSPACK scaling algorithm.
;
_exptl_crystal_colour 'light yellow'
_exptl_crystal_colour_modifier light
_exptl_crystal_colour_primary yellow
_exptl_crystal_density_diffrn 1.335
_exptl_crystal_density_method 'not measured'
_exptl_crystal_description block
_exptl_crystal_F_000 592
_exptl_crystal_size_max 0.48
_exptl_crystal_size_mid 0.43
_exptl_crystal_size_min 0.4
_refine_diff_density_max 0.134
_refine_diff_density_min -0.192
_refine_diff_density_rms 0.034
_refine_ls_extinction_method none
_refine_ls_goodness_of_fit_ref 1.029
_refine_ls_hydrogen_treatment constr
_refine_ls_matrix_type full
_refine_ls_number_parameters 190
_refine_ls_number_reflns 2572
_refine_ls_number_restraints 0
_refine_ls_restrained_S_all 1.029
_refine_ls_R_factor_all 0.0708
_refine_ls_R_factor_gt 0.0456
_refine_ls_shift/su_max 0.000
_refine_ls_shift/su_mean 0.000
_refine_ls_structure_factor_coef Fsqd
_refine_ls_weighting_details 'calc w=1/[\s^2^(Fo^2^)+(0.0441P)^2^+0.2542P] where P=(Fo^2^+2Fc^2^)/3'
_refine_ls_weighting_scheme calc
_refine_ls_wR_factor_gt 0.0986
_refine_ls_wR_factor_ref 0.1162
_reflns_number_gt 1817
_reflns_number_total 2572
_reflns_threshold_expression >2sigma(I)
_cod_data_source_file jo7b02087_si_001.cif
_cod_data_source_block 161207_ly_7_46_cmpd_4i
_cod_original_cell_volume 1409.51(19)
_cod_database_code 4037527
_chemical_oxdiff_formula 'c10 h10 n2 o8'
_reflns_odcompleteness_completeness 99.58
_reflns_odcompleteness_iscentric 1
_reflns_odcompleteness_theta 26.32
_olex2_refinement_description
;
1. Fixed Uiso
 At 1.2 times of:
  All C(H) groups, All C(H,H) groups
2.a Secondary CH2 refined with riding coordinates:
 C9(H9A,H9B), C10(H10A,H10B)
2.b Aromatic/amide H refined with riding coordinates:
 C1(H1), C2(H2), C3(H3), C7(H7), C12(H12), C13(H13), C14(H14), C15(H15),
 C16(H16)
;

loop_
_space_group_symop_id
_space_group_symop_operation_xyz
1 'x, y, z'
2 '-x+1/2, y+1/2, -z+1/2'
3 '-x, -y, -z'
4 'x-1/2, -y-1/2, z-1/2'

loop_
_atom_site_label
_atom_site_type_symbol
_atom_site_fract_x
_atom_site_fract_y
_atom_site_fract_z
_atom_site_U_iso_or_equiv
_atom_site_adp_type
_atom_site_occupancy
_atom_site_calc_flag
_atom_site_refinement_flags_posn
O1 O -0.16702(12) -0.00441(17) 0.25917(11) 0.0689(5) Uani 1 d .
O2 O -0.06125(13) 0.22494(15) 0.34355(15) 0.0827(5) Uani 1 d .
O3 O 0.29910(16) -0.05448(17) 0.53729(13) 0.0809(5) Uani 1 d .
O4 O 0.44279(14) 0.06825(18) 0.59944(13) 0.0876(6) Uani 1 d .
N1 N 0.34891(16) 0.0532(2) 0.54846(12) 0.0587(5) Uani 1 d .
C1 C -0.1898(2) -0.1355(3) 0.23177(17) 0.0802(8) Uani 1 d .
H1 H -0.2634 -0.1670 0.2054 0.096 Uiso 1 calc R
C2 C -0.0942(3) -0.2119(3) 0.2475(2) 0.0822(8) Uani 1 d .
H2 H -0.0885 -0.3042 0.2350 0.099 Uiso 1 calc R
C3 C -0.00281(19) -0.1266(2) 0.28665(16) 0.0607(6) Uani 1 d .
H3 H 0.0753 -0.1517 0.3051 0.073 Uiso 1 calc R
C4 C -0.04910(16) -0.00185(19) 0.29262(14) 0.0465(5) Uani 1 d .
C5 C 0.00016(16) 0.1254(2) 0.33011(14) 0.0482(5) Uani 1 d .
C6 C 0.13329(15) 0.12931(17) 0.35361(13) 0.0402(4) Uani 1 d .
C7 C 0.16881(16) 0.14919(18) 0.45371(14) 0.0471(5) Uani 1 d .
H7 H 0.1092 0.1483 0.5023 0.057 Uiso 1 calc R
C8 C 0.29207(16) 0.17263(19) 0.49699(13) 0.0463(5) Uani 1 d .
C9 C 0.3227(2) 0.3036(2) 0.54966(17) 0.0677(6) Uani 1 d .
H9A H 0.2620 0.3735 0.5482 0.081 Uiso 1 calc R
H9B H 0.3733 0.3008 0.6135 0.081 Uiso 1 calc R
C10 C 0.3774(2) 0.2695(2) 0.44967(17) 0.0686(6) Uani 1 d .
H10A H 0.4614 0.2457 0.4523 0.082 Uiso 1 calc R
H10B H 0.3501 0.3185 0.3871 0.082 Uiso 1 calc R
C11 C 0.20957(15) 0.11178(16) 0.26256(13) 0.0391(4) Uani 1 d .
C12 C 0.31195(16) 0.03250(19) 0.26763(14) 0.0490(5) Uani 1 d .
H12 H 0.3345 -0.0106 0.3304 0.059 Uiso 1 calc R
C13 C 0.38054(19) 0.0167(2) 0.18147(17) 0.0603(6) Uani 1 d .
H13 H 0.4487 -0.0369 0.1862 0.072 Uiso 1 calc R
C14 C 0.3482(2) 0.0801(2) 0.08838(17) 0.0655(6) Uani 1 d .
H14 H 0.3952 0.0708 0.0304 0.079 Uiso 1 calc R
C15 C 0.2463(2) 0.1574(2) 0.08113(16) 0.0630(6) Uani 1 d .
H15 H 0.2241 0.1996 0.0179 0.076 Uiso 1 calc R
C16 C 0.17694(18) 0.17257(18) 0.16700(15) 0.0499(5) Uani 1 d .
H16 H 0.1075 0.2240 0.1610 0.060 Uiso 1 calc R

loop_
_atom_site_aniso_label
_atom_site_aniso_U_11
_atom_site_aniso_U_22
_atom_site_aniso_U_33
_atom_site_aniso_U_23
_atom_site_aniso_U_13
_atom_site_aniso_U_12
O1 0.0403(8) 0.0993(12) 0.0660(9) 0.0098(8) -0.0109(7) -0.0163(8)
O2 0.0443(9) 0.0607(9) 0.1414(16) -0.0022(10) -0.0142(9) 0.0122(8)
O3 0.0973(13) 0.0621(10) 0.0811(11) 0.0105(9) -0.0188(9) 0.0011(9)
O4 0.0656(11) 0.1095(13) 0.0842(11) -0.0087(10) -0.0368(9) 0.0227(9)
N1 0.0563(11) 0.0724(12) 0.0464(9) -0.0035(9) -0.0082(8) 0.0100(10)
C1 0.0677(17) 0.116(2) 0.0566(14) -0.0106(14) 0.0011(12) -0.0530(16)
C2 0.0789(19) 0.0817(18) 0.0873(18) -0.0209(14) 0.0176(15) -0.0327(15)
C3 0.0541(13) 0.0620(13) 0.0661(13) -0.0077(11) 0.0058(10) -0.0104(11)
C4 0.0321(10) 0.0646(13) 0.0424(10) 0.0032(9) -0.0036(8) -0.0082(9)
C5 0.0354(10) 0.0544(12) 0.0543(11) 0.0077(10) -0.0046(8) 0.0034(9)
C6 0.0362(10) 0.0384(9) 0.0456(10) 0.0040(8) -0.0041(8) 0.0019(7)
C7 0.0376(10) 0.0600(12) 0.0438(10) 0.0022(9) 0.0012(8) 0.0004(8)
C8 0.0429(10) 0.0557(11) 0.0393(10) 0.0009(9) -0.0075(8) 0.0012(9)
C9 0.0706(15) 0.0652(14) 0.0657(14) -0.0135(11) -0.0155(12) 0.0003(12)
C10 0.0577(14) 0.0861(16) 0.0613(14) 0.0041(12) -0.0057(11) -0.0210(12)
C11 0.0356(9) 0.0378(9) 0.0430(10) -0.0012(8) -0.0079(8) -0.0030(8)
C12 0.0472(11) 0.0523(11) 0.0469(11) 0.0003(9) -0.0061(9) 0.0084(9)
C13 0.0525(13) 0.0649(14) 0.0637(14) -0.0107(11) 0.0044(11) 0.0123(10)
C14 0.0741(16) 0.0705(14) 0.0529(12) -0.0085(11) 0.0141(11) 0.0002(12)
C15 0.0847(16) 0.0602(13) 0.0436(11) 0.0046(10) -0.0025(11) 0.0043(12)
C16 0.0525(12) 0.0480(11) 0.0484(11) 0.0013(9) -0.0076(9) 0.0056(9)

loop_
_atom_type_symbol
_atom_type_description
_atom_type_scat_dispersion_real
_atom_type_scat_dispersion_imag
_atom_type_scat_source
C C 0.0033 0.0016 'International Tables Vol C Tables 4.2.6.8 and 6.1.1.4'
H H 0.0000 0.0000 'International Tables Vol C Tables 4.2.6.8 and 6.1.1.4'
N N 0.0061 0.0033 'International Tables Vol C Tables 4.2.6.8 and 6.1.1.4'
O O 0.0106 0.0060 'International Tables Vol C Tables 4.2.6.8 and 6.1.1.4'

loop_
_geom_angle_atom_site_label_1
_geom_angle_atom_site_label_2
_geom_angle_atom_site_label_3
_geom_angle
C1 O1 C4 105.29(18)
O3 N1 O4 123.56(19)
O3 N1 C8 117.68(16)
O4 N1 C8 118.76(19)
O1 C1 H1 124.3
C2 C1 O1 111.4(2)
C2 C1 H1 124.3
C1 C2 H2 126.7
C1 C2 C3 106.5(2)
C3 C2 H2 126.7
C2 C3 H3 126.4
C4 C3 C2 107.2(2)
C4 C3 H3 126.4
O1 C4 C5 117.83(17)
C3 C4 O1 109.58(17)
C3 C4 C5 132.54(18)
O2 C5 C4 122.72(17)
O2 C5 C6 120.73(17)
C4 C5 C6 116.55(16)
C7 C6 C5 116.38(16)
C7 C6 C11 127.37(16)
C11 C6 C5 116.25(14)
C6 C7 H7 116.1
C6 C7 C8 127.76(17)
C8 C7 H7 116.1
N1 C8 C7 114.48(16)
N1 C8 C9 114.15(15)
N1 C8 C10 114.74(17)
C7 C8 C9 119.64(17)
C7 C8 C10 123.47(16)
C9 C8 C10 59.09(14)
C8 C9 H9A 117.7
C8 C9 H9B 117.7
H9A C9 H9B 114.8
C10 C9 C8 60.69(14)
C10 C9 H9A 117.7
C10 C9 H9B 117.7
C8 C10 H10A 117.7
C8 C10 H10B 117.7
C9 C10 C8 60.23(14)
C9 C10 H10A 117.7
C9 C10 H10B 117.7
H10A C10 H10B 114.9
C12 C11 C6 122.31(15)
C12 C11 C16 118.01(17)
C16 C11 C6 119.65(16)
C11 C12 H12 119.4
C13 C12 C11 121.14(17)
C13 C12 H12 119.4
C12 C13 H13 120.0
C14 C13 C12 119.92(19)
C14 C13 H13 120.0
C13 C14 H14 120.0
C15 C14 C13 119.9(2)
C15 C14 H14 120.0
C14 C15 H15 119.9
C14 C15 C16 120.30(19)
C16 C15 H15 119.9
C11 C16 H16 119.7
C15 C16 C11 120.68(18)
C15 C16 H16 119.7

loop_
_geom_bond_atom_site_label_1
_geom_bond_atom_site_label_2
_geom_bond_distance
O1 C1 1.365(3)
O1 C4 1.370(2)
O2 C5 1.218(2)
O3 N1 1.209(2)
O4 N1 1.220(2)
N1 C8 1.482(2)
C1 H1 0.9300
C1 C2 1.320(4)
C2 H2 0.9300
C2 C3 1.402(3)
C3 H3 0.9300
C3 C4 1.343(3)
C4 C5 1.447(3)
C5 C6 1.509(2)
C6 C7 1.331(2)
C6 C11 1.480(2)
C7 H7 0.9300
C7 C8 1.482(2)
C8 C9 1.492(3)
C8 C10 1.499(3)
C9 H9A 0.9700
C9 H9B 0.9700
C9 C10 1.475(3)
C10 H10A 0.9700
C10 H10B 0.9700
C11 C12 1.389(2)
C11 C16 1.391(2)
C12 H12 0.9300
C12 C13 1.375(3)
C13 H13 0.9300
C13 C14 1.375(3)
C14 H14 0.9300
C14 C15 1.374(3)
C15 H15 0.9300
C15 C16 1.377(3)
C16 H16 0.9300

loop_
_geom_torsion_atom_site_label_1
_geom_torsion_atom_site_label_2
_geom_torsion_atom_site_label_3
_geom_torsion_atom_site_label_4
_geom_torsion
O1 C1 C2 C3 -0.5(3)
O1 C4 C5 O2 8.1(3)
O1 C4 C5 C6 -172.65(15)
O2 C5 C6 C7 64.3(2)
O2 C5 C6 C11 -115.2(2)
O3 N1 C8 C7 10.6(2)
O3 N1 C8 C9 153.74(19)
O3 N1 C8 C10 -140.67(19)
O4 N1 C8 C7 -169.43(17)
O4 N1 C8 C9 -26.3(3)
O4 N1 C8 C10 39.3(2)
N1 C8 C9 C10 105.43(19)
N1 C8 C10 C9 -104.43(18)
C1 O1 C4 C3 -0.6(2)
C1 O1 C4 C5 -178.23(17)
C1 C2 C3 C4 0.1(3)
C2 C3 C4 O1 0.3(2)
C2 C3 C4 C5 177.5(2)
C3 C4 C5 O2 -168.9(2)
C3 C4 C5 C6 10.3(3)
C4 O1 C1 C2 0.7(2)
C4 C5 C6 C7 -114.98(19)
C4 C5 C6 C11 65.5(2)
C5 C6 C7 C8 -172.57(17)
C5 C6 C11 C12 -138.24(17)
C5 C6 C11 C16 39.6(2)
C6 C7 C8 N1 -102.5(2)
C6 C7 C8 C9 116.6(2)
C6 C7 C8 C10 46.0(3)
C6 C11 C12 C13 179.26(18)
C6 C11 C16 C15 -179.82(17)
C7 C6 C11 C12 42.3(3)
C7 C6 C11 C16 -139.77(19)
C7 C8 C9 C10 -113.5(2)
C7 C8 C10 C9 107.2(2)
C11 C6 C7 C8 6.9(3)
C11 C12 C13 C14 0.1(3)
C12 C11 C16 C15 -1.8(3)
C12 C13 C14 C15 -1.1(3)
C13 C14 C15 C16 0.6(3)
C14 C15 C16 C11 0.9(3)
C16 C11 C12 C13 1.3(3)
